data_7058043
loop_
_publ_author_name
'Zhang, Mingli'
'Shi, Hao'
'Meng, Di'
'Chen, Kai'
'Lin, Rui-Lian'
'Sun, Wen-Qi'
'Liu, Jing-Xin'

_publ_section_title
;
 Encapsulation and removal of aniline by di-cyclohexanocucurbit[6]uril
;
_journal_issue 3
_journal_name_full 'New Journal of Chemistry'
_journal_page_first 1487
_journal_paper_doi 10.1039/C8NJ05298K
_journal_volume 43
_journal_year 2019
_chemical_formula_sum 'C50 H77 N25 O23'
_chemical_formula_weight 1396.37
_space_group_IT_number 14
_space_group_name_Hall '-P 2yn'
_space_group_name_H-M_alt 'P 1 21/n 1'
_symmetry_cell_setting monoclinic
_symmetry_space_group_name_Hall '-P 2yn'
_symmetry_space_group_name_H-M 'P 1 21/n 1'
_atom_sites_solution_hydrogens geom
_atom_sites_solution_primary direct
_atom_sites_solution_secondary difmap
_audit_creation_method SHELXL-97
_audit_update_record
;
2018-08-20 deposited with the CCDC.
2018-12-12 downloaded from the CCDC.
;
_cell_angle_alpha 90.00
_cell_angle_beta 99.517(4)
_cell_angle_gamma 90.00
_cell_formula_units_Z 4
_cell_length_a 12.598(3)
_cell_length_b 15.562(3)
_cell_length_c 31.223(7)
_cell_measurement_reflns_used 8011
_cell_measurement_temperature 296(2)
_cell_measurement_theta_max 25.68
_cell_measurement_theta_min 2.28
_cell_volume 6037(2)
_computing_cell_refinement 'Bruker SMART'
_computing_data_collection 'Bruker SMART'
_computing_data_reduction 'Bruker SAINT'
_computing_molecular_graphics 'Bruker SHELXTL'
_computing_publication_material 'Bruker SHELXTL'
_computing_structure_refinement 'SHELXL-97 (Sheldrick, 1997)'
_computing_structure_solution 'SHELXS-97 (Sheldrick, 1990)'
_diffrn_ambient_temperature 296(2)
_diffrn_measured_fraction_theta_full 0.999
_diffrn_measured_fraction_theta_max 0.999
_diffrn_measurement_device_type 'Bruker CCD Area Detector'
_diffrn_measurement_method '\f and \w scan'
_diffrn_radiation_monochromator graphite
_diffrn_radiation_source 'fine-focus sealed tube'
_diffrn_radiation_type MoK\a
_diffrn_radiation_wavelength 0.71073
_diffrn_reflns_av_R_equivalents 0.0764
_diffrn_reflns_av_sigmaI/netI 0.0811
_diffrn_reflns_limit_h_max 13
_diffrn_reflns_limit_h_min -15
_diffrn_reflns_limit_k_max 16
_diffrn_reflns_limit_k_min -19
_diffrn_reflns_limit_l_max 30
_diffrn_reflns_limit_l_min -38
_diffrn_reflns_number 35938
_diffrn_reflns_theta_full 26.00
_diffrn_reflns_theta_max 26.00
_diffrn_reflns_theta_min 1.47
_diffrn_standards_decay_% none
_exptl_absorpt_coefficient_mu 0.123
_exptl_absorpt_correction_T_max 0.9746
_exptl_absorpt_correction_T_min 0.9581
_exptl_absorpt_correction_type none
_exptl_absorpt_process_details 'SADABS (Bruker, 2008)'
_exptl_crystal_colour colorless
_exptl_crystal_density_diffrn 1.536
_exptl_crystal_density_meas ?
_exptl_crystal_density_method 'not measured'
_exptl_crystal_description block
_exptl_crystal_F_000 2944
_exptl_crystal_size_max 0.35
_exptl_crystal_size_mid 0.32
_exptl_crystal_size_min 0.21
_refine_diff_density_max 1.294
_refine_diff_density_min -0.484
_refine_diff_density_rms 0.108
_refine_ls_extinction_method none
_refine_ls_goodness_of_fit_ref 1.005
_refine_ls_hydrogen_treatment constr
_refine_ls_matrix_type full
_refine_ls_number_parameters 901
_refine_ls_number_reflns 11880
_refine_ls_number_restraints 0
_refine_ls_restrained_S_all 1.005
_refine_ls_R_factor_all 0.1235
_refine_ls_R_factor_gt 0.0920
_refine_ls_shift/su_max 0.000
_refine_ls_shift/su_mean 0.000
_refine_ls_structure_factor_coef Fsqd
_refine_ls_weighting_details 'calc w=1/[\s^2^(Fo^2^)+(0.1602P)^2^+10.2436P] where P=(Fo^2^+2Fc^2^)/3'
_refine_ls_weighting_scheme calc
_refine_ls_wR_factor_gt 0.2523
_refine_ls_wR_factor_ref 0.2899
_reflns_number_gt 7959
_reflns_number_total 11880
_reflns_threshold_expression >2sigma(I)
_cod_data_source_file c8nj05298k2.cif
_cod_data_source_block a
_cod_depositor_comments
;
The following automatic conversions were performed:

'_exptl_crystal_density_meas' value 'none' was changed to '?' - the
value is perceived as not measured.

Automatic conversion script
Id: cif_fix_values 4973 2017-02-22 13:04:09Z antanas 

 Adding full bibliography for 7058043--7058045.cif.
;
_cod_original_sg_symbol_H-M P2(1)/n
_cod_database_code 7058043

loop_
_symmetry_equiv_pos_as_xyz
'x, y, z'
'-x+1/2, y+1/2, -z+1/2'
'-x, -y, -z'
'x-1/2, -y-1/2, z-1/2'

loop_
_atom_site_label
_atom_site_type_symbol
_atom_site_fract_x
_atom_site_fract_y
_atom_site_fract_z
_atom_site_U_iso_or_equiv
_atom_site_adp_type
_atom_site_occupancy
_atom_site_symmetry_multiplicity
_atom_site_calc_flag
_atom_site_refinement_flags
_atom_site_disorder_assembly
_atom_site_disorder_group
O12 O 0.6641(2) 0.44283(17) 0.24754(9) 0.0376(6) Uani 1 1 d . . .
O11 O 0.5598(3) 0.87454(18) 0.24992(10) 0.0434(7) Uani 1 1 d . . .
O10 O 0.4299(2) 0.37716(18) 0.28310(10) 0.0450(7) Uani 1 1 d . . .
O9 O 0.1839(3) 0.68468(18) 0.20198(11) 0.0473(8) Uani 1 1 d . . .
O8 O 0.2295(3) 0.83010(19) 0.38704(11) 0.0484(8) Uani 1 1 d . . .
O7 O 0.4674(3) 0.91497(19) 0.35715(10) 0.0466(7) Uani 1 1 d . . .
O6 O 0.3224(3) 0.3962(2) 0.38351(10) 0.0484(8) Uani 1 1 d . . .
O5 O 0.4199(3) 0.75893(19) 0.16869(11) 0.0464(7) Uani 1 1 d . . .
O4 O 0.4584(3) 0.5062(2) 0.45213(10) 0.0466(7) Uani 1 1 d . . .
O3 O 0.0718(3) 0.71961(19) 0.30946(10) 0.0511(8) Uani 1 1 d . . .
O2 O 0.8204(3) 0.55135(19) 0.32044(11) 0.0522(8) Uani 1 1 d . . .
N24 N 0.2553(3) 0.4243(2) 0.26250(11) 0.0350(7) Uani 1 1 d . . .
O1 O 0.6933(3) 0.5795(2) 0.42019(12) 0.0543(8) Uani 1 1 d . . .
N23 N 0.7880(3) 0.6472(2) 0.26351(11) 0.0355(7) Uani 1 1 d . . .
N22 N 0.3700(3) 0.4403(2) 0.21641(11) 0.0339(7) Uani 1 1 d . . .
N21 N 0.1609(3) 0.5521(2) 0.23246(11) 0.0342(7) Uani 1 1 d . . .
N20 N 0.6945(3) 0.8241(2) 0.30290(11) 0.0356(7) Uani 1 1 d . . .
N19 N 0.4343(3) 0.6128(2) 0.16075(11) 0.0336(7) Uani 1 1 d . . .
N18 N 0.5334(3) 0.4857(2) 0.19102(11) 0.0338(7) Uani 1 1 d . . .
N17 N 0.2687(3) 0.5625(2) 0.18307(11) 0.0355(7) Uani 1 1 d . . .
N16 N 0.1880(3) 0.4440(2) 0.33009(11) 0.0357(8) Uani 1 1 d . . .
N15 N 0.6834(3) 0.5625(2) 0.20619(11) 0.0327(7) Uani 1 1 d . . .
N14 N 0.0943(3) 0.5741(2) 0.30033(11) 0.0355(8) Uani 1 1 d . . .
N13 N 0.5219(3) 0.8328(2) 0.41844(11) 0.0365(8) Uani 1 1 d . . .
N12 N 0.6847(3) 0.7744(2) 0.23566(11) 0.0347(7) Uani 1 1 d . . .
N11 N 0.7261(3) 0.7162(2) 0.39724(11) 0.0393(8) Uani 1 1 d . . .
N10 N 0.5836(3) 0.6905(2) 0.17771(11) 0.0339(7) Uani 1 1 d . . .
N9 N 0.7982(3) 0.6967(2) 0.33060(11) 0.0379(8) Uani 1 1 d . . .
N8 N 0.6330(3) 0.8483(2) 0.37116(11) 0.0383(8) Uani 1 1 d . . .
N7 N 0.0982(3) 0.6252(2) 0.36680(11) 0.0386(8) Uani 1 1 d . . .
N6 N 0.2991(3) 0.5755(2) 0.45715(11) 0.0377(8) Uani 1 1 d . . .
N5 N 0.2111(3) 0.7042(2) 0.42437(11) 0.0364(8) Uani 1 1 d . . .
N4 N 0.3595(3) 0.7812(2) 0.44229(11) 0.0379(8) Uani 1 1 d . . .
N3 N 0.6121(3) 0.6997(2) 0.44356(12) 0.0415(8) Uani 1 1 d . . .
N2 N 0.1981(3) 0.4983(2) 0.39625(11) 0.0387(8) Uani 1 1 d . . .
N1 N 0.4524(3) 0.6492(2) 0.46924(11) 0.0392(8) Uani 1 1 d . . .
N25 N 0.5110(3) 0.4875(2) 0.36789(13) 0.0504(10) Uani 1 1 d . . .
H25A H 0.5618 0.4552 0.3617 0.060 Uiso 1 1 calc R . .
H25B H 0.4804 0.4754 0.3898 0.060 Uiso 1 1 calc R . .
C44 C 0.1912(3) 0.4638(2) 0.22552(12) 0.0297(8) Uani 1 1 d . . .
H44A H 0.1283 0.4286 0.2142 0.036 Uiso 1 1 calc R . .
C43 C 0.3599(3) 0.4107(2) 0.25665(13) 0.0323(8) Uani 1 1 d . . .
C42 C 0.4589(3) 0.4158(2) 0.19535(15) 0.0374(9) Uani 1 1 d . . .
H42A H 0.4307 0.3937 0.1667 0.045 Uiso 1 1 calc R . .
H42B H 0.4982 0.3697 0.2118 0.045 Uiso 1 1 calc R . .
C41 C 0.6294(3) 0.4928(2) 0.21825(12) 0.0291(8) Uani 1 1 d . . .
C40 C 0.6377(3) 0.8292(2) 0.26148(13) 0.0339(9) Uani 1 1 d . . .
C39 C 0.2077(3) 0.3846(2) 0.29642(13) 0.0351(9) Uani 1 1 d . . .
H39A H 0.2550 0.3393 0.3096 0.042 Uiso 1 1 calc R . .
H39B H 0.1400 0.3583 0.2836 0.042 Uiso 1 1 calc R . .
C38 C 0.5189(3) 0.5508(2) 0.15697(12) 0.0324(8) Uani 1 1 d . . .
C37 C 0.6251(3) 0.6065(2) 0.16829(12) 0.0312(8) Uani 1 1 d . . .
C36 C 0.5331(3) 0.8696(2) 0.37986(13) 0.0350(9) Uani 1 1 d . . .
C35 C 0.2689(3) 0.4714(2) 0.19248(13) 0.0318(8) Uani 1 1 d . . .
H35A H 0.2448 0.4372 0.1663 0.038 Uiso 1 1 calc R . .
C34 C 0.7924(3) 0.7742(2) 0.30469(13) 0.0335(8) Uani 1 1 d . . .
H34A H 0.8565 0.8100 0.3129 0.040 Uiso 1 1 calc R . .
C33 C 0.7847(3) 0.7398(2) 0.25763(13) 0.0334(8) Uani 1 1 d . . .
H33A H 0.8453 0.7598 0.2443 0.040 Uiso 1 1 calc R . .
C32 C 0.4087(3) 0.5709(3) 0.45887(12) 0.0361(9) Uani 1 1 d . . .
C31 C 0.6979(3) 0.8034(3) 0.40689(13) 0.0358(9) Uani 1 1 d . . .
H31A H 0.7614 0.8370 0.4194 0.043 Uiso 1 1 calc R . .
C30 C 0.2029(3) 0.6079(2) 0.20548(13) 0.0330(8) Uani 1 1 d . . .
C29 C 0.0990(3) 0.5336(2) 0.37342(13) 0.0347(9) Uani 1 1 d . . .
H29A H 0.0373 0.5152 0.3866 0.042 Uiso 1 1 calc R . .
C28 C 0.0925(3) 0.4970(2) 0.32682(13) 0.0332(8) Uani 1 1 d . . .
H28A H 0.0268 0.4634 0.3180 0.040 Uiso 1 1 calc R . .
C50 C 0.4764(3) 0.5632(3) 0.34102(13) 0.0368(9) Uani 1 1 d . . .
C27 C 0.7890(3) 0.5857(2) 0.22901(13) 0.0347(9) Uani 1 1 d . . .
H27A H 0.8252 0.5340 0.2411 0.042 Uiso 1 1 calc R . .
H27B H 0.8307 0.6092 0.2083 0.042 Uiso 1 1 calc R . .
C26 C 0.4735(3) 0.6937(3) 0.16948(13) 0.0336(8) Uani 1 1 d . . .
C25 C 0.0878(3) 0.6474(2) 0.32405(13) 0.0353(9) Uani 1 1 d . . .
C24 C 0.6472(3) 0.7661(2) 0.18953(13) 0.0347(9) Uani 1 1 d . . .
H24A H 0.6047 0.8163 0.1795 0.042 Uiso 1 1 calc R . .
H24B H 0.7091 0.7651 0.1747 0.042 Uiso 1 1 calc R . .
C23 C 0.6775(4) 0.8850(2) 0.33593(13) 0.0368(9) Uani 1 1 d . . .
H23A H 0.7458 0.9117 0.3475 0.044 Uiso 1 1 calc R . .
H23B H 0.6295 0.9298 0.3226 0.044 Uiso 1 1 calc R . .
C22 C 0.2439(3) 0.4418(3) 0.37118(13) 0.0375(9) Uani 1 1 d . . .
C21 C 0.0714(3) 0.5735(3) 0.25340(12) 0.0352(9) Uani 1 1 d . . .
H21A H 0.0140 0.5325 0.2442 0.042 Uiso 1 1 calc R . .
H21B H 0.0451 0.6298 0.2435 0.042 Uiso 1 1 calc R . .
C20 C 0.2627(3) 0.7767(3) 0.41487(13) 0.0360(9) Uani 1 1 d . . .
C19 C 0.8024(3) 0.6243(3) 0.30619(14) 0.0367(9) Uani 1 1 d . . .
C18 C 0.8196(3) 0.6972(3) 0.37738(13) 0.0401(9) Uani 1 1 d . . .
H18A H 0.8748 0.7397 0.3870 0.048 Uiso 1 1 calc R . .
H18B H 0.8477 0.6415 0.3875 0.048 Uiso 1 1 calc R . .
C17 C 0.2631(3) 0.6626(3) 0.46389(13) 0.0353(9) Uani 1 1 d . . .
C16 C 0.3190(3) 0.5985(3) 0.14916(13) 0.0381(9) Uani 1 1 d . . .
H16A H 0.2846 0.6529 0.1404 0.046 Uiso 1 1 calc R . .
H16B H 0.3063 0.5604 0.1243 0.046 Uiso 1 1 calc R . .
C15 C 0.1027(3) 0.6863(3) 0.40174(14) 0.0376(9) Uani 1 1 d . . .
H15A H 0.0601 0.6646 0.4226 0.045 Uiso 1 1 calc R . .
H15B H 0.0703 0.7397 0.3901 0.045 Uiso 1 1 calc R . .
C14 C 0.6193(3) 0.7920(3) 0.43942(13) 0.0370(9) Uani 1 1 d . . .
H14A H 0.6469 0.8191 0.4674 0.044 Uiso 1 1 calc R . .
C13 C 0.3723(3) 0.7142(3) 0.47544(13) 0.0361(9) Uani 1 1 d . . .
C12 C 0.4326(4) 0.8527(3) 0.44061(15) 0.0401(9) Uani 1 1 d . . .
H12A H 0.3926 0.9006 0.4260 0.048 Uiso 1 1 calc R . .
H12B H 0.4608 0.8707 0.4700 0.048 Uiso 1 1 calc R . .
C11 C 0.2310(4) 0.5034(3) 0.44289(13) 0.0398(9) Uani 1 1 d . . .
H11A H 0.1671 0.5066 0.4564 0.048 Uiso 1 1 calc R . .
H11B H 0.2688 0.4509 0.4529 0.048 Uiso 1 1 calc R . .
C10 C 0.6781(3) 0.6572(3) 0.42027(14) 0.0409(10) Uani 1 1 d . . .
C9 C 0.6877(4) 0.6111(3) 0.13047(15) 0.0440(10) Uani 1 1 d . . .
H9A H 0.7462 0.6520 0.1373 0.053 Uiso 1 1 calc R . .
H9B H 0.7187 0.5553 0.1264 0.053 Uiso 1 1 calc R . .
C49 C 0.5270(4) 0.5799(3) 0.30654(16) 0.0495(11) Uani 1 1 d . . .
H49A H 0.5823 0.5447 0.3004 0.059 Uiso 1 1 calc R . .
C8 C 0.5676(4) 0.6596(3) 0.47816(15) 0.0466(11) Uani 1 1 d . . .
H8A H 0.5863 0.6939 0.5043 0.056 Uiso 1 1 calc R . .
H8B H 0.6006 0.6035 0.4839 0.056 Uiso 1 1 calc R . .
C48 C 0.3943(4) 0.6140(3) 0.35034(16) 0.0508(12) Uani 1 1 d . . .
H48A H 0.3608 0.6015 0.3740 0.061 Uiso 1 1 calc R . .
C7 C 0.1970(4) 0.6666(3) 0.50086(15) 0.0507(11) Uani 1 1 d . . .
H7A H 0.1698 0.7245 0.5029 0.061 Uiso 1 1 calc R . .
H7B H 0.1357 0.6283 0.4943 0.061 Uiso 1 1 calc R . .
C47 C 0.4112(4) 0.7026(3) 0.28935(17) 0.0553(13) Uani 1 1 d . . .
H47A H 0.3890 0.7495 0.2717 0.066 Uiso 1 1 calc R . .
C6 C 0.3891(5) 0.7513(3) 0.52143(15) 0.0529(12) Uani 1 1 d . . .
H6A H 0.4613 0.7744 0.5286 0.063 Uiso 1 1 calc R . .
H6B H 0.3386 0.7978 0.5228 0.063 Uiso 1 1 calc R . .
C5 C 0.5085(4) 0.5119(3) 0.11182(15) 0.0516(12) Uani 1 1 d . . .
H5A H 0.4396 0.4830 0.1048 0.062 Uiso 1 1 calc R . .
H5B H 0.5647 0.4695 0.1114 0.062 Uiso 1 1 calc R . .
C46 C 0.4937(5) 0.6512(3) 0.28077(17) 0.0592(14) Uani 1 1 d . . .
H46A H 0.5279 0.6641 0.2574 0.071 Uiso 1 1 calc R . .
C45 C 0.3619(4) 0.6840(3) 0.32429(18) 0.0564(13) Uani 1 1 d . . .
H45A H 0.3063 0.7188 0.3304 0.068 Uiso 1 1 calc R . .
C4 C 0.6156(5) 0.6383(3) 0.08858(16) 0.0585(14) Uani 1 1 d . . .
H4A H 0.5925 0.6972 0.0915 0.070 Uiso 1 1 calc R . .
H4B H 0.6568 0.6365 0.0649 0.070 Uiso 1 1 calc R . .
C3 C 0.5172(5) 0.5813(4) 0.07741(17) 0.0663(15) Uani 1 1 d . . .
H3A H 0.5193 0.5535 0.0498 0.080 Uiso 1 1 calc R . .
H3B H 0.4532 0.6170 0.0740 0.080 Uiso 1 1 calc R . .
C2 C 0.3729(5) 0.6829(4) 0.55391(17) 0.0652(15) Uani 1 1 d . . .
H2A H 0.3822 0.7083 0.5827 0.078 Uiso 1 1 calc R . .
H2B H 0.4274 0.6389 0.5540 0.078 Uiso 1 1 calc R . .
C1 C 0.2624(5) 0.6416(4) 0.54409(17) 0.0676(16) Uani 1 1 d . . .
H1A H 0.2712 0.5797 0.5448 0.081 Uiso 1 1 calc R . .
H1B H 0.2222 0.6571 0.5669 0.081 Uiso 1 1 calc R . .
O1WA O 0.8339(12) 0.0832(13) 0.5221(3) 0.180(8) Uani 0.60 1 d P A 1
O1WB O 0.8003(16) -0.011(2) 0.4940(11) 0.232(17) Uani 0.40 1 d P B 2
O2W O 1.0407(6) 0.1485(4) 0.53929(18) 0.126(2) Uani 1 1 d . . .
O3W O 1.1265(4) 0.2936(3) 0.49677(15) 0.0884(14) Uani 1 1 d . . .
O4W O 0.5241(8) 1.0886(5) 0.3753(4) 0.229(6) Uani 1 1 d . . .
O5W O 0.8622(7) 0.4358(6) 0.3850(3) 0.168(3) Uani 1 1 d . . .
O6W O 0.3643(8) 0.0824(5) 0.4563(2) 0.160(3) Uani 1 1 d . . .
O7W O 1.0344(7) 0.3469(4) 0.4065(2) 0.149(3) Uani 1 1 d . . .
O8W O 1.0595(4) 0.4532(4) 0.53462(16) 0.0957(15) Uani 1 1 d . . .
O9W O 0.5500(4) 1.2303(3) 0.32389(16) 0.0859(13) Uani 1 1 d . . .
O10W O 0.651(2) 1.0108(8) 0.4542(4) 0.281(15) Uani 0.50 1 d P . .
O11W O 0.6955(18) 0.7603(6) 0.5727(5) 0.284(16) Uani 0.50 1 d P . .
O12W O 0.6677(4) 0.3917(3) 0.33630(15) 0.0949(17) Uani 1 1 d . . .

loop_
_atom_site_aniso_label
_atom_site_aniso_U_11
_atom_site_aniso_U_22
_atom_site_aniso_U_33
_atom_site_aniso_U_23
_atom_site_aniso_U_13
_atom_site_aniso_U_12
O12 0.0403(16) 0.0242(13) 0.0470(16) 0.0061(12) 0.0034(12) 0.0056(12)
O11 0.0507(18) 0.0282(15) 0.0487(17) 0.0035(13) 0.0002(14) 0.0108(14)
O10 0.0388(16) 0.0317(15) 0.0597(19) 0.0130(14) -0.0059(14) 0.0037(13)
O9 0.0477(18) 0.0256(15) 0.069(2) 0.0123(14) 0.0107(15) 0.0092(13)
O8 0.0487(18) 0.0354(16) 0.0572(19) 0.0151(14) -0.0027(14) 0.0039(14)
O7 0.0504(19) 0.0374(16) 0.0492(18) 0.0081(14) -0.0001(14) 0.0104(14)
O6 0.0524(19) 0.0376(16) 0.0508(18) 0.0009(14) -0.0047(14) 0.0149(15)
O5 0.0453(17) 0.0321(16) 0.0610(19) -0.0025(14) 0.0067(14) 0.0103(13)
O4 0.0532(19) 0.0392(17) 0.0461(17) 0.0099(14) 0.0041(14) 0.0100(15)
O3 0.073(2) 0.0272(15) 0.0518(19) 0.0086(13) 0.0050(16) 0.0132(15)
O2 0.067(2) 0.0306(16) 0.0554(19) 0.0111(14) -0.0019(16) 0.0122(15)
N24 0.0354(17) 0.0256(16) 0.0421(18) 0.0053(14) 0.0009(14) 0.0038(14)
O1 0.053(2) 0.0360(18) 0.073(2) 0.0114(15) 0.0070(16) 0.0068(15)
N23 0.0415(19) 0.0209(15) 0.0420(19) 0.0023(13) 0.0005(14) 0.0009(14)
N22 0.0304(17) 0.0236(16) 0.0466(19) 0.0040(14) 0.0036(14) 0.0045(13)
N21 0.0378(18) 0.0231(16) 0.0411(18) 0.0017(13) 0.0050(14) 0.0029(14)
N20 0.0440(19) 0.0243(16) 0.0372(18) 0.0015(13) 0.0031(14) 0.0002(14)
N19 0.0304(17) 0.0246(16) 0.0444(18) 0.0019(14) 0.0020(14) -0.0002(13)
N18 0.0345(17) 0.0229(16) 0.0423(18) 0.0022(13) 0.0014(14) -0.0017(13)
N17 0.0337(17) 0.0243(16) 0.0472(19) 0.0075(14) 0.0026(14) 0.0048(14)
N16 0.0446(19) 0.0216(15) 0.0381(18) 0.0016(13) -0.0014(15) 0.0041(14)
N15 0.0317(17) 0.0232(15) 0.0417(18) 0.0029(13) 0.0014(14) -0.0003(13)
N14 0.0439(19) 0.0228(16) 0.0386(18) 0.0056(13) 0.0034(15) 0.0089(14)
N13 0.0372(18) 0.0312(17) 0.0398(18) 0.0038(14) 0.0023(14) -0.0002(14)
N12 0.0434(19) 0.0222(16) 0.0367(18) 0.0009(13) 0.0012(14) 0.0021(14)
N11 0.0374(18) 0.0337(18) 0.045(2) 0.0067(15) 0.0010(15) 0.0046(15)
N10 0.0359(18) 0.0216(15) 0.0430(18) -0.0018(13) 0.0023(14) 0.0026(13)
N9 0.045(2) 0.0276(17) 0.0394(18) 0.0067(14) 0.0027(15) 0.0037(15)
N8 0.044(2) 0.0289(17) 0.0413(19) 0.0040(14) 0.0044(15) 0.0028(15)
N7 0.045(2) 0.0276(17) 0.0412(19) -0.0006(14) 0.0005(15) -0.0002(15)
N6 0.0423(19) 0.0288(17) 0.0412(19) 0.0034(14) 0.0047(15) -0.0006(15)
N5 0.0381(18) 0.0286(17) 0.0406(18) 0.0029(14) 0.0005(14) -0.0015(14)
N4 0.0422(19) 0.0292(17) 0.0403(18) 0.0065(14) 0.0009(15) -0.0019(15)
N3 0.0392(19) 0.0375(19) 0.047(2) 0.0133(16) 0.0037(16) 0.0023(16)
N2 0.046(2) 0.0341(18) 0.0341(17) 0.0034(14) 0.0007(15) 0.0064(16)
N1 0.0346(18) 0.0358(19) 0.0452(19) 0.0097(15) 0.0004(15) -0.0016(15)
N25 0.065(3) 0.039(2) 0.050(2) 0.0175(17) 0.0192(19) 0.0208(19)
C44 0.0316(19) 0.0183(17) 0.0359(19) -0.0010(14) -0.0039(15) -0.0013(15)
C43 0.032(2) 0.0145(16) 0.048(2) -0.0015(15) 0.0000(17) -0.0021(15)
C42 0.038(2) 0.0187(18) 0.055(2) -0.0023(17) 0.0055(18) 0.0010(16)
C41 0.0318(19) 0.0196(17) 0.037(2) -0.0052(15) 0.0076(15) 0.0012(15)
C40 0.041(2) 0.0162(17) 0.043(2) 0.0027(15) 0.0021(17) -0.0045(16)
C39 0.046(2) 0.0167(17) 0.042(2) 0.0001(15) 0.0049(17) -0.0007(16)
C38 0.036(2) 0.0248(18) 0.035(2) -0.0026(15) 0.0014(16) 0.0009(16)
C37 0.033(2) 0.0213(18) 0.039(2) 0.0003(15) 0.0056(16) 0.0049(15)
C36 0.040(2) 0.0242(19) 0.038(2) -0.0038(16) -0.0011(17) -0.0036(17)
C35 0.0324(19) 0.0224(18) 0.038(2) -0.0026(15) -0.0017(16) 0.0006(15)
C34 0.035(2) 0.0229(18) 0.041(2) 0.0023(16) 0.0011(16) -0.0051(16)
C33 0.033(2) 0.0213(18) 0.044(2) 0.0029(16) 0.0040(17) -0.0035(15)
C32 0.045(2) 0.033(2) 0.0290(19) 0.0105(16) 0.0039(17) 0.0047(18)
C31 0.036(2) 0.031(2) 0.036(2) 0.0020(16) -0.0045(16) -0.0032(17)
C30 0.033(2) 0.0233(19) 0.040(2) 0.0063(15) -0.0036(16) 0.0022(15)
C29 0.037(2) 0.0250(19) 0.042(2) 0.0041(16) 0.0056(17) 0.0015(16)
C28 0.036(2) 0.0221(18) 0.040(2) 0.0025(15) 0.0016(16) -0.0014(16)
C50 0.045(2) 0.0262(19) 0.038(2) 0.0049(16) 0.0040(17) -0.0003(17)
C27 0.0304(19) 0.0239(18) 0.048(2) -0.0007(16) 0.0028(17) 0.0029(15)
C26 0.036(2) 0.030(2) 0.035(2) -0.0002(16) 0.0061(16) 0.0068(17)
C25 0.037(2) 0.0248(19) 0.042(2) 0.0021(16) 0.0019(17) 0.0054(16)
C24 0.043(2) 0.0222(18) 0.037(2) 0.0033(15) -0.0005(17) 0.0002(16)
C23 0.050(2) 0.0185(17) 0.042(2) 0.0013(16) 0.0085(18) -0.0051(17)
C22 0.043(2) 0.0250(19) 0.042(2) 0.0047(16) 0.0001(18) 0.0007(17)
C21 0.035(2) 0.033(2) 0.035(2) 0.0050(16) -0.0006(16) 0.0071(17)
C20 0.039(2) 0.030(2) 0.039(2) -0.0030(17) 0.0059(17) 0.0004(17)
C19 0.035(2) 0.028(2) 0.045(2) 0.0045(17) -0.0001(17) -0.0005(17)
C18 0.035(2) 0.043(2) 0.040(2) 0.0073(18) -0.0006(17) 0.0080(18)
C17 0.041(2) 0.031(2) 0.034(2) 0.0012(16) 0.0052(17) -0.0006(17)
C16 0.035(2) 0.036(2) 0.040(2) 0.0112(17) -0.0040(17) 0.0021(17)
C15 0.035(2) 0.030(2) 0.047(2) -0.0049(17) 0.0030(17) 0.0019(17)
C14 0.038(2) 0.034(2) 0.037(2) 0.0040(17) -0.0028(16) -0.0019(17)
C13 0.041(2) 0.030(2) 0.036(2) 0.0034(16) 0.0033(17) -0.0019(17)
C12 0.045(2) 0.0251(19) 0.050(2) 0.0004(17) 0.0075(19) -0.0009(17)
C11 0.052(3) 0.033(2) 0.033(2) 0.0066(17) 0.0053(18) -0.0045(19)
C10 0.036(2) 0.035(2) 0.048(2) 0.0101(18) -0.0035(18) 0.0025(18)
C9 0.052(3) 0.034(2) 0.051(3) 0.0027(19) 0.019(2) 0.002(2)
C49 0.062(3) 0.038(2) 0.052(3) 0.004(2) 0.018(2) 0.005(2)
C8 0.039(2) 0.051(3) 0.047(2) 0.019(2) -0.0016(19) 0.002(2)
C48 0.061(3) 0.045(3) 0.051(3) 0.012(2) 0.021(2) 0.011(2)
C7 0.058(3) 0.050(3) 0.047(3) -0.002(2) 0.019(2) -0.002(2)
C47 0.068(3) 0.039(3) 0.057(3) 0.019(2) 0.003(2) 0.004(2)
C6 0.066(3) 0.051(3) 0.040(2) -0.006(2) 0.002(2) -0.006(2)
C5 0.056(3) 0.050(3) 0.046(3) -0.012(2) 0.001(2) 0.002(2)
C46 0.080(4) 0.050(3) 0.054(3) 0.015(2) 0.029(3) 0.002(3)
C45 0.062(3) 0.042(3) 0.068(3) 0.011(2) 0.019(3) 0.016(2)
C4 0.084(4) 0.052(3) 0.042(3) 0.011(2) 0.020(3) 0.011(3)
C3 0.076(4) 0.081(4) 0.041(3) 0.001(3) 0.008(2) 0.006(3)
C2 0.088(4) 0.063(3) 0.041(3) 0.004(2) 0.004(3) -0.002(3)
C1 0.098(5) 0.063(3) 0.044(3) 0.009(2) 0.020(3) -0.008(3)
O1WA 0.173(12) 0.299(19) 0.080(6) 0.085(9) 0.053(7) 0.171(14)
O1WB 0.107(14) 0.27(3) 0.33(4) 0.24(3) 0.072(19) 0.079(18)
O2W 0.170(6) 0.099(4) 0.088(4) 0.024(3) -0.040(4) -0.043(4)
O3W 0.097(3) 0.076(3) 0.081(3) 0.006(2) -0.017(2) 0.002(3)
O4W 0.201(9) 0.076(4) 0.360(14) 0.047(6) -0.098(9) -0.046(5)
O5W 0.163(7) 0.160(7) 0.182(7) 0.040(6) 0.033(6) -0.006(6)
O6W 0.237(9) 0.126(6) 0.110(5) -0.016(4) 0.002(5) 0.023(6)
O7W 0.229(8) 0.092(4) 0.124(5) -0.012(4) 0.025(5) -0.041(5)
O8W 0.075(3) 0.116(4) 0.094(3) 0.013(3) 0.008(2) -0.027(3)
O9W 0.070(3) 0.074(3) 0.105(3) -0.013(2) -0.013(2) 0.013(2)
O10W 0.64(4) 0.080(8) 0.117(10) -0.032(7) 0.037(16) -0.229(17)
O11W 0.45(3) 0.050(6) 0.240(16) 0.076(8) -0.28(2) -0.117(11)
O12W 0.100(4) 0.106(4) 0.086(3) 0.027(3) 0.037(3) 0.067(3)

loop_
_atom_type_symbol
_atom_type_description
_atom_type_scat_dispersion_real
_atom_type_scat_dispersion_imag
_atom_type_scat_source
C C 0.0033 0.0016 'International Tables Vol C Tables 4.2.6.8 and 6.1.1.4'
H H 0.0000 0.0000 'International Tables Vol C Tables 4.2.6.8 and 6.1.1.4'
N N 0.0061 0.0033 'International Tables Vol C Tables 4.2.6.8 and 6.1.1.4'
O O 0.0106 0.0060 'International Tables Vol C Tables 4.2.6.8 and 6.1.1.4'

loop_
_geom_angle_atom_site_label_1
_geom_angle_atom_site_label_2
_geom_angle_atom_site_label_3
_geom_angle
C43 N24 C44 112.5(3)
C43 N24 C39 123.8(3)
C44 N24 C39 121.9(3)
C19 N23 C27 122.7(3)
C19 N23 C33 112.4(3)
C27 N23 C33 124.6(3)
C43 N22 C42 122.0(3)
C43 N22 C35 112.3(3)
C42 N22 C35 122.4(3)
C30 N21 C21 123.0(3)
C30 N21 C44 111.7(3)
C21 N21 C44 122.2(3)
C40 N20 C23 121.3(3)
C40 N20 C34 112.0(3)
C23 N20 C34 123.4(3)
C26 N19 C16 120.3(3)
C26 N19 C38 112.4(3)
C16 N19 C38 126.4(3)
C41 N18 C42 121.4(3)
C41 N18 C38 112.9(3)
C42 N18 C38 125.5(3)
C30 N17 C16 123.7(3)
C30 N17 C35 112.6(3)
C16 N17 C35 123.1(3)
C22 N16 C28 112.1(3)
C22 N16 C39 122.9(3)
C28 N16 C39 123.4(3)
C41 N15 C27 121.4(3)
C41 N15 C37 113.0(3)
C27 N15 C37 125.6(3)
C25 N14 C21 122.2(3)
C25 N14 C28 111.7(3)
C21 N14 C28 123.3(3)
C36 N13 C14 112.4(3)
C36 N13 C12 122.4(3)
C14 N13 C12 123.2(3)
C40 N12 C33 112.5(3)
C40 N12 C24 122.6(3)
C33 N12 C24 123.9(3)
C10 N11 C31 112.0(3)
C10 N11 C18 123.4(4)
C31 N11 C18 121.6(3)
C26 N10 C24 121.5(3)
C26 N10 C37 112.5(3)
C24 N10 C37 125.6(3)
C19 N9 C18 123.5(3)
C19 N9 C34 112.2(3)
C18 N9 C34 123.0(3)
C36 N8 C23 122.9(3)
C36 N8 C31 112.6(3)
C23 N8 C31 122.7(4)
C25 N7 C29 112.9(3)
C25 N7 C15 124.0(3)
C29 N7 C15 123.1(3)
C32 N6 C11 121.0(4)
C32 N6 C17 112.2(3)
C11 N6 C17 125.9(4)
C20 N5 C17 113.0(3)
C20 N5 C15 119.8(3)
C17 N5 C15 125.6(3)
C20 N4 C12 121.4(3)
C20 N4 C13 112.9(3)
C12 N4 C13 125.3(3)
C10 N3 C8 122.5(4)
C10 N3 C14 112.4(3)
C8 N3 C14 122.4(4)
C22 N2 C29 112.1(3)
C22 N2 C11 122.2(4)
C29 N2 C11 123.9(3)
C32 N1 C8 120.3(4)
C32 N1 C13 113.1(3)
C8 N1 C13 126.2(4)
C50 N25 H25A 120.0
C50 N25 H25B 120.0
H25A N25 H25B 120.0
N24 C44 N21 114.4(3)
N24 C44 C35 103.7(3)
N21 C44 C35 103.8(3)
N24 C44 H44A 111.5
N21 C44 H44A 111.5
C35 C44 H44A 111.5
O10 C43 N22 126.9(4)
O10 C43 N24 125.2(4)
N22 C43 N24 107.9(3)
N22 C42 N18 114.0(3)
N22 C42 H42A 108.7
N18 C42 H42A 108.7
N22 C42 H42B 108.7
N18 C42 H42B 108.7
H42A C42 H42B 107.6
O12 C41 N18 125.8(3)
O12 C41 N15 125.2(4)
N18 C41 N15 108.9(3)
O11 C40 N12 126.3(4)
O11 C40 N20 125.7(4)
N12 C40 N20 108.0(3)
N24 C39 N16 113.7(3)
N24 C39 H39A 108.8
N16 C39 H39A 108.8
N24 C39 H39B 108.8
N16 C39 H39B 108.8
H39A C39 H39B 107.7
N19 C38 N18 114.0(3)
N19 C38 C5 112.7(3)
N18 C38 C5 112.4(3)
N19 C38 C37 102.8(3)
N18 C38 C37 102.6(3)
C5 C38 C37 111.4(3)
N10 C37 N15 114.1(3)
N10 C37 C9 111.3(3)
N15 C37 C9 113.3(3)
N10 C37 C38 102.6(3)
N15 C37 C38 102.6(3)
C9 C37 C38 112.2(3)
O7 C36 N13 126.6(4)
O7 C36 N8 125.5(4)
N13 C36 N8 107.9(3)
N17 C35 N22 113.8(3)
N17 C35 C44 103.4(3)
N22 C35 C44 103.3(3)
N17 C35 H35A 111.9
N22 C35 H35A 111.9
C44 C35 H35A 111.9
N9 C34 N20 115.6(3)
N9 C34 C33 103.4(3)
N20 C34 C33 103.2(3)
N9 C34 H34A 111.3
N20 C34 H34A 111.3
C33 C34 H34A 111.3
N12 C33 N23 115.9(3)
N12 C33 C34 103.6(3)
N23 C33 C34 103.1(3)
N12 C33 H33A 111.2
N23 C33 H33A 111.2
C34 C33 H33A 111.2
O4 C32 N1 125.6(4)
O4 C32 N6 125.2(4)
N1 C32 N6 109.2(3)
N11 C31 N8 114.7(3)
N11 C31 C14 103.6(3)
N8 C31 C14 102.7(3)
N11 C31 H31A 111.7
N8 C31 H31A 111.7
C14 C31 H31A 111.7
O9 C30 N17 126.0(4)
O9 C30 N21 125.7(4)
N17 C30 N21 108.3(3)
N7 C29 N2 115.7(3)
N7 C29 C28 103.4(3)
N2 C29 C28 103.3(3)
N7 C29 H29A 111.3
N2 C29 H29A 111.3
C28 C29 H29A 111.3
N16 C28 N14 114.6(3)
N16 C28 C29 103.2(3)
N14 C28 C29 103.0(3)
N16 C28 H28A 111.8
N14 C28 H28A 111.8
C29 C28 H28A 111.8
C49 C50 C48 121.7(4)
C49 C50 N25 118.0(4)
C48 C50 N25 120.3(4)
N23 C27 N15 114.3(3)
N23 C27 H27A 108.7
N15 C27 H27A 108.7
N23 C27 H27B 108.7
N15 C27 H27B 108.7
H27A C27 H27B 107.6
O5 C26 N19 125.8(4)
O5 C26 N10 125.2(4)
N19 C26 N10 109.0(3)
O3 C25 N7 125.7(4)
O3 C25 N14 126.0(4)
N7 C25 N14 108.2(3)
N10 C24 N12 113.9(3)
N10 C24 H24A 108.8
N12 C24 H24A 108.8
N10 C24 H24B 108.8
N12 C24 H24B 108.8
H24A C24 H24B 107.7
N8 C23 N20 114.2(3)
N8 C23 H23A 108.7
N20 C23 H23A 108.7
N8 C23 H23B 108.7
N20 C23 H23B 108.7
H23A C23 H23B 107.6
O6 C22 N16 125.2(4)
O6 C22 N2 126.0(4)
N16 C22 N2 108.8(4)
N21 C21 N14 115.0(3)
N21 C21 H21A 108.5
N14 C21 H21A 108.5
N21 C21 H21B 108.5
N14 C21 H21B 108.5
H21A C21 H21B 107.5
O8 C20 N5 126.7(4)
O8 C20 N4 125.0(4)
N5 C20 N4 108.3(3)
O2 C19 N23 125.8(4)
O2 C19 N9 125.6(4)
N23 C19 N9 108.5(3)
N9 C18 N11 114.0(3)
N9 C18 H18A 108.8
N11 C18 H18A 108.8
N9 C18 H18B 108.8
N11 C18 H18B 108.8
H18A C18 H18B 107.7
N5 C17 N6 113.6(3)
N5 C17 C7 113.4(4)
N6 C17 C7 111.6(3)
N5 C17 C13 102.8(3)
N6 C17 C13 103.0(3)
C7 C17 C13 111.6(3)
N17 C16 N19 114.9(3)
N17 C16 H16A 108.6
N19 C16 H16A 108.5
N17 C16 H16B 108.5
N19 C16 H16B 108.6
H16A C16 H16B 107.5
N7 C15 N5 114.3(3)
N7 C15 H15A 108.7
N5 C15 H15A 108.7
N7 C15 H15B 108.7
N5 C15 H15B 108.7
H15A C15 H15B 107.6
N13 C14 N3 114.7(3)
N13 C14 C31 104.0(3)
N3 C14 C31 103.3(3)
N13 C14 H14A 111.4
N3 C14 H14A 111.4
C31 C14 H14A 111.4
N4 C13 N1 113.5(3)
N4 C13 C6 112.2(3)
N1 C13 C6 113.2(4)
N4 C13 C17 102.2(3)
N1 C13 C17 102.2(3)
C6 C13 C17 112.6(4)
N13 C12 N4 113.7(3)
N13 C12 H12A 108.8
N4 C12 H12A 108.8
N13 C12 H12B 108.8
N4 C12 H12B 108.8
H12A C12 H12B 107.7
N6 C11 N2 114.2(3)
N6 C11 H11A 108.7
N2 C11 H11A 108.7
N6 C11 H11B 108.7
N2 C11 H11B 108.7
H11A C11 H11B 107.6
O1 C10 N3 126.1(4)
O1 C10 N11 125.4(4)
N3 C10 N11 108.5(4)
C4 C9 C37 111.5(4)
C4 C9 H9A 109.3
C37 C9 H9A 109.3
C4 C9 H9B 109.3
C37 C9 H9B 109.3
H9A C9 H9B 108.0
C50 C49 C46 118.1(4)
C50 C49 H49A 120.9
C46 C49 H49A 120.9
N3 C8 N1 114.1(3)
N3 C8 H8A 108.7
N1 C8 H8A 108.7
N3 C8 H8B 108.7
N1 C8 H8B 108.7
H8A C8 H8B 107.6
C50 C48 C45 119.4(4)
C50 C48 H48A 120.3
C45 C48 H48A 120.3
C1 C7 C17 112.2(4)
C1 C7 H7A 109.2
C17 C7 H7A 109.2
C1 C7 H7B 109.2
C17 C7 H7B 109.2
H7A C7 H7B 107.9
C45 C47 C46 119.3(4)
C45 C47 H47A 120.4
C46 C47 H47A 120.4
C2 C6 C13 110.6(4)
C2 C6 H6A 109.5
C13 C6 H6A 109.5
C2 C6 H6B 109.5
C13 C6 H6B 109.5
H6A C6 H6B 108.1
C38 C5 C3 111.3(4)
C38 C5 H5A 109.4
C3 C5 H5A 109.4
C38 C5 H5B 109.4
C3 C5 H5B 109.4
H5A C5 H5B 108.0
C47 C46 C49 121.1(4)
C47 C46 H46A 119.4
C49 C46 H46A 119.4
C47 C45 C48 120.4(5)
C47 C45 H45A 119.8
C48 C45 H45A 119.8
C3 C4 C9 112.5(4)
C3 C4 H4A 109.1
C9 C4 H4A 109.1
C3 C4 H4B 109.1
C9 C4 H4B 109.1
H4A C4 H4B 107.8
C4 C3 C5 113.5(4)
C4 C3 H3A 108.9
C5 C3 H3A 108.9
C4 C3 H3B 108.9
C5 C3 H3B 108.9
H3A C3 H3B 107.7
C6 C2 C1 112.6(5)
C6 C2 H2A 109.1
C1 C2 H2A 109.1
C6 C2 H2B 109.1
C1 C2 H2B 109.1
H2A C2 H2B 107.8
C7 C1 C2 114.7(4)
C7 C1 H1A 108.6
C2 C1 H1A 108.6
C7 C1 H1B 108.6
C2 C1 H1B 108.6
H1A C1 H1B 107.6

loop_
_geom_bond_atom_site_label_1
_geom_bond_atom_site_label_2
_geom_bond_distance
O12 C41 1.225(5)
O11 C40 1.214(5)
O10 C43 1.221(5)
O9 C30 1.219(5)
O8 C20 1.225(5)
O7 C36 1.223(5)
O6 C22 1.226(5)
O5 C26 1.217(5)
O4 C32 1.222(5)
O3 C25 1.217(5)
O2 C19 1.226(5)
N24 C43 1.377(5)
N24 C44 1.433(5)
N24 C39 1.439(5)
O1 C10 1.225(5)
N23 C19 1.362(5)
N23 C27 1.443(5)
N23 C33 1.451(5)
N22 C43 1.364(5)
N22 C42 1.441(5)
N22 C35 1.449(5)
N21 C30 1.375(5)
N21 C21 1.433(5)
N21 C44 1.452(5)
N20 C40 1.373(5)
N20 C23 1.442(5)
N20 C34 1.451(5)
N19 C26 1.364(5)
N19 C16 1.454(5)
N19 C38 1.457(5)
N18 C41 1.362(5)
N18 C42 1.458(5)
N18 C38 1.458(5)
N17 C30 1.368(5)
N17 C16 1.435(5)
N17 C35 1.447(5)
N16 C22 1.358(5)
N16 C28 1.448(5)
N16 C39 1.452(5)
N15 C41 1.367(5)
N15 C27 1.447(5)
N15 C37 1.456(5)
N14 C25 1.370(5)
N14 C21 1.446(5)
N14 C28 1.460(5)
N13 C36 1.362(5)
N13 C14 1.440(5)
N13 C12 1.448(5)
N12 C40 1.372(5)
N12 C33 1.436(5)
N12 C24 1.445(5)
N11 C10 1.366(5)
N11 C31 1.448(5)
N11 C18 1.449(5)
N10 C26 1.369(5)
N10 C24 1.438(5)
N10 C37 1.455(5)
N9 C19 1.366(5)
N9 C18 1.441(5)
N9 C34 1.447(5)
N8 C36 1.371(5)
N8 C23 1.434(5)
N8 C31 1.449(5)
N7 C25 1.364(5)
N7 C29 1.439(5)
N7 C15 1.441(5)
N6 C32 1.374(5)
N6 C11 1.439(5)
N6 C17 1.456(5)
N5 C20 1.359(5)
N5 C17 1.451(5)
N5 C15 1.457(5)
N4 C20 1.371(5)
N4 C12 1.450(5)
N4 C13 1.459(5)
N3 C10 1.362(6)
N3 C8 1.439(5)
N3 C14 1.446(5)
N2 C22 1.367(5)
N2 C29 1.440(5)
N2 C11 1.449(5)
N1 C32 1.354(5)
N1 C8 1.442(5)
N1 C13 1.464(5)
N25 C50 1.470(5)
N25 H25A 0.8600
N25 H25B 0.8600
C44 C35 1.540(5)
C44 H44A 0.9800
C42 H42A 0.9700
C42 H42B 0.9700
C39 H39A 0.9700
C39 H39B 0.9700
C38 C5 1.520(6)
C38 C37 1.585(5)
C37 C9 1.526(6)
C35 H35A 0.9800
C34 C33 1.552(6)
C34 H34A 0.9800
C33 H33A 0.9800
C31 C14 1.542(6)
C31 H31A 0.9800
C29 C28 1.552(6)
C29 H29A 0.9800
C28 H28A 0.9800
C50 C49 1.364(6)
C50 C48 1.371(6)
C27 H27A 0.9700
C27 H27B 0.9700
C24 H24A 0.9700
C24 H24B 0.9700
C23 H23A 0.9700
C23 H23B 0.9700
C21 H21A 0.9700
C21 H21B 0.9700
C18 H18A 0.9700
C18 H18B 0.9700
C17 C7 1.532(6)
C17 C13 1.582(6)
C16 H16A 0.9700
C16 H16B 0.9700
C15 H15A 0.9700
C15 H15B 0.9700
C14 H14A 0.9800
C13 C6 1.530(6)
C12 H12A 0.9700
C12 H12B 0.9700
C11 H11A 0.9700
C11 H11B 0.9700
C9 C4 1.524(7)
C9 H9A 0.9700
C9 H9B 0.9700
C49 C46 1.394(7)
C49 H49A 0.9300
C8 H8A 0.9700
C8 H8B 0.9700
C48 C45 1.380(7)
C48 H48A 0.9300
C7 C1 1.512(8)
C7 H7A 0.9700
C7 H7B 0.9700
C47 C45 1.372(7)
C47 C46 1.373(7)
C47 H47A 0.9300
C6 C2 1.507(7)
C6 H6A 0.9700
C6 H6B 0.9700
C5 C3 1.540(7)
C5 H5A 0.9700
C5 H5B 0.9700
C46 H46A 0.9300
C45 H45A 0.9300
C4 C3 1.518(8)
C4 H4A 0.9700
C4 H4B 0.9700
C3 H3A 0.9700
C3 H3B 0.9700
C2 C1 1.518(9)
C2 H2A 0.9700
C2 H2B 0.9700
C1 H1A 0.9700
C1 H1B 0.9700
